data_7110865
loop_
_publ_author_name
'Donohoe, Timothy J.'
'Guillermin, Jean-Baptiste'
'Frampton, Christopher'
'Walter, Daryl S.'

_publ_section_title
;
 The synthesis of (+)-nemorensic acid
;
_journal_issue 6
_journal_name_full 'Chemical Communications'
_journal_page_first 465
_journal_paper_doi 10.1039/b000565g
_journal_year 2000
_chemical_formula_sum 'C10 H16 O5'
_chemical_formula_weight 216.23
_chemical_name_common '(-)-Nemorensic Acid'
_chemical_name_systematic
;
 ?
;
_space_group_IT_number 19
_symmetry_cell_setting orthorhombic
_symmetry_space_group_name_Hall 'P 2ac 2ab'
_symmetry_space_group_name_H-M 'P 21 21 21'
_atom_sites_solution_hydrogens geom
_atom_sites_solution_primary direct
_atom_sites_solution_secondary difmap
_audit_creation_method SHELXL-97
_cell_angle_alpha 90.00
_cell_angle_beta 90.00
_cell_angle_gamma 90.00
_cell_formula_units_Z 4
_cell_length_a 8.4556(2)
_cell_length_b 11.4227(2)
_cell_length_c 11.4637(2)
_cell_measurement_reflns_used 7281
_cell_measurement_temperature 123(1)
_cell_measurement_theta_max 28.985
_cell_measurement_theta_min 2.517
_cell_volume 1107.23(4)
_computing_cell_refinement 'SMART V5 & SAINT V5 (Bruker AXS, 1998)'
_computing_data_collection 'SMART V5 (Bruker AXS, 1998)'
_computing_data_reduction 'SAINT V5 (Bruker AXS, 1998)'
_computing_molecular_graphics 'SHELXTL V5.10 (Sheldrick, 1998)'
_computing_publication_material 'SHELXTL V5.10 (Sheldrick, 1998)'
_computing_structure_refinement 'SHELXTL V5.10 (Sheldrick, 1998)'
_computing_structure_solution 'SHELXTL V5.10 (Sheldrick, 1998)'
_diffrn_ambient_temperature 123(1)
_diffrn_detector_area_resol_mean 8.192
_diffrn_measured_fraction_theta_full 0.998
_diffrn_measured_fraction_theta_max 0.998
_diffrn_measurement_device_type 'Bruker AXS 1K SMART CCD area detector'
_diffrn_measurement_method 'narrow frame omega scans'
_diffrn_radiation_monochromator graphite
_diffrn_radiation_source 'fine-focus sealed tube'
_diffrn_radiation_type MoK\a
_diffrn_radiation_wavelength 0.71073
_diffrn_reflns_av_R_equivalents 0.0182
_diffrn_reflns_av_sigmaI/netI 0.0145
_diffrn_reflns_limit_h_max 10
_diffrn_reflns_limit_h_min -10
_diffrn_reflns_limit_k_max 14
_diffrn_reflns_limit_k_min -13
_diffrn_reflns_limit_l_max 14
_diffrn_reflns_limit_l_min -14
_diffrn_reflns_number 9403
_diffrn_reflns_theta_full 26.37
_diffrn_reflns_theta_max 26.37
_diffrn_reflns_theta_min 2.52
_diffrn_standards_decay_% none
_diffrn_standards_number 'see text'
_exptl_absorpt_coefficient_mu 0.104
_exptl_absorpt_correction_type 'see text'
_exptl_crystal_colour Colourless
_exptl_crystal_density_diffrn 1.297
_exptl_crystal_density_method 'not measured'
_exptl_crystal_description Fragment
_exptl_crystal_F_000 464
_exptl_crystal_size_max 0.25
_exptl_crystal_size_mid 0.20
_exptl_crystal_size_min 0.10
_refine_diff_density_max 0.213
_refine_diff_density_min -0.148
_refine_diff_density_rms 0.034
_refine_ls_abs_structure_details 'Flack H D (1983), Acta Cryst. A39, 876-881 Absolute structure not determined'
_refine_ls_abs_structure_Flack -0.2(7)
_refine_ls_extinction_method none
_refine_ls_goodness_of_fit_ref 1.001
_refine_ls_hydrogen_treatment mixed
_refine_ls_matrix_type full
_refine_ls_number_parameters 161
_refine_ls_number_reflns 2269
_refine_ls_number_restraints 0
_refine_ls_restrained_S_all 1.001
_refine_ls_R_factor_all 0.0274
_refine_ls_R_factor_gt 0.0264
_refine_ls_shift/su_max 0.001
_refine_ls_shift/su_mean 0.000
_refine_ls_structure_factor_coef Fsqd
_refine_ls_weighting_details 'calc w=1/[\s^2^(Fo^2^)+(0.0650P)^2^+0.0000P] where P=(Fo^2^+2Fc^2^)/3'
_refine_ls_weighting_scheme calc
_refine_ls_wR_factor_gt 0.0768
_refine_ls_wR_factor_ref 0.0773
_reflns_number_gt 2182
_reflns_number_total 2269
_reflns_threshold_expression >2sigma(I)
_cod_data_source_file b000565gsup1.cif
_cod_data_source_block 0395s
_cod_depositor_comments
;
The following automatic conversions were performed:

'_symmetry_cell_setting' value 'Orthorhombic' changed to
'orthorhombic' according to
/home/saulius/struct/CIF-dictionaries/cif_core.dic dictionary named
'cif_core.dic' version 2.4.2 from 2011-04-26.

Automatic conversion script
Id: cif_fix_values 1891 2012-01-12 08:04:46Z andrius 
;
_cod_original_sg_symbol_H-M P2(1)2(1)2(1)
_cod_database_code 7110865

loop_
_symmetry_equiv_pos_as_xyz
'x, y, z'
'-x+1/2, -y, z+1/2'
'-x, y+1/2, -z+1/2'
'x+1/2, -y+1/2, -z'

loop_
_atom_site_label
_atom_site_type_symbol
_atom_site_fract_x
_atom_site_fract_y
_atom_site_fract_z
_atom_site_U_iso_or_equiv
_atom_site_adp_type
_atom_site_occupancy
_atom_site_symmetry_multiplicity
_atom_site_calc_flag
_atom_site_refinement_flags
O1 O 1.37564(9) 0.66690(7) 0.71071(6) 0.02002(18) Uani 1 1 d .
O2 O 0.95148(11) 0.56033(7) 0.62452(7) 0.02441(19) Uani 1 1 d .
O3 O 1.13353(11) 0.49027(7) 0.74141(8) 0.0279(2) Uani 1 1 d .
H3B H 1.224(3) 0.5127(16) 0.7950(17) 0.051(5) Uiso 1 1 d .
O4 O 1.35306(11) 0.53194(7) 0.90008(8) 0.0272(2) Uani 1 1 d .
O5 O 1.55491(12) 0.62129(8) 0.98744(7) 0.0294(2) Uani 1 1 d .
H5C H 1.547(2) 0.5645(14) 1.0370(16) 0.044(5) Uiso 1 1 d .
C1 C 1.24812(13) 0.74741(9) 0.68466(10) 0.0202(2) Uani 1 1 d .
C2 C 1.29924(15) 0.86039(10) 0.74456(10) 0.0234(3) Uani 1 1 d .
H2A H 1.2067 0.9098 0.7638 0.027(4) Uiso 1 1 calc R
H2B H 1.3725 0.9057 0.6945 0.035(4) Uiso 1 1 calc R
C3 C 1.38218(14) 0.81809(9) 0.85501(10) 0.0223(2) Uani 1 1 d .
H3A H 1.2991 0.7940 0.9122 0.031(4) Uiso 1 1 calc R
C4 C 1.46576(13) 0.70518(10) 0.80992(9) 0.0197(2) Uani 1 1 d .
C5 C 1.09281(13) 0.70087(10) 0.73936(10) 0.0209(2) Uani 1 1 d .
H5A H 1.1033 0.7003 0.8254 0.023(3) Uiso 1 1 calc R
H5B H 1.0049 0.7543 0.7189 0.025(4) Uiso 1 1 calc R
C6 C 1.05370(14) 0.57875(10) 0.69764(10) 0.0204(2) Uani 1 1 d .
C7 C 1.23434(15) 0.75465(11) 0.55263(11) 0.0271(3) Uani 1 1 d .
H7A H 1.3329 0.7858 0.5201 0.050(5) Uiso 1 1 calc R
H7B H 1.1464 0.8065 0.5318 0.047(4) Uiso 1 1 calc R
H7C H 1.2149 0.6763 0.5209 0.043(4) Uiso 1 1 calc R
C8 C 1.48767(17) 0.90925(11) 0.91380(12) 0.0312(3) Uani 1 1 d .
H8A H 1.4223 0.9740 0.9425 0.052(5) Uiso 1 1 calc R
H8B H 1.5646 0.9392 0.8572 0.033(4) Uiso 1 1 calc R
H8C H 1.5438 0.8731 0.9793 0.054(5) Uiso 1 1 calc R
C9 C 1.63680(14) 0.72208(11) 0.77096(10) 0.0261(3) Uani 1 1 d .
H9A H 1.6757 0.6496 0.7352 0.023(3) Uiso 1 1 calc R
H9B H 1.7024 0.7416 0.8387 0.031(4) Uiso 1 1 calc R
H9C H 1.6422 0.7859 0.7139 0.029(4) Uiso 1 1 calc R
C10 C 1.45178(14) 0.60978(10) 0.90246(10) 0.0209(2) Uani 1 1 d .

loop_
_atom_site_aniso_label
_atom_site_aniso_U_11
_atom_site_aniso_U_22
_atom_site_aniso_U_33
_atom_site_aniso_U_23
_atom_site_aniso_U_13
_atom_site_aniso_U_12
O1 0.0205(4) 0.0191(4) 0.0205(4) -0.0015(3) 0.0003(3) 0.0022(3)
O2 0.0220(4) 0.0270(4) 0.0242(4) -0.0010(3) -0.0019(3) -0.0006(3)
O3 0.0260(4) 0.0196(4) 0.0382(5) 0.0022(4) -0.0088(4) -0.0023(3)
O4 0.0259(4) 0.0237(4) 0.0319(4) 0.0078(3) -0.0062(4) -0.0062(3)
O5 0.0310(5) 0.0294(5) 0.0277(5) 0.0070(4) -0.0080(4) -0.0095(4)
C1 0.0203(5) 0.0181(5) 0.0222(6) 0.0024(4) 0.0012(4) 0.0015(4)
C2 0.0260(6) 0.0162(5) 0.0280(6) 0.0012(4) 0.0020(5) -0.0006(4)
C3 0.0245(6) 0.0180(5) 0.0245(5) -0.0020(4) 0.0040(5) -0.0025(5)
C4 0.0193(5) 0.0198(5) 0.0199(5) -0.0010(4) 0.0012(5) -0.0012(4)
C5 0.0194(5) 0.0201(5) 0.0233(5) -0.0015(4) 0.0032(4) -0.0001(4)
C6 0.0170(5) 0.0225(6) 0.0217(5) 0.0007(4) 0.0046(5) -0.0013(4)
C7 0.0301(6) 0.0281(6) 0.0232(6) 0.0052(5) 0.0012(5) -0.0027(5)
C8 0.0385(7) 0.0241(6) 0.0311(6) -0.0055(5) -0.0019(5) -0.0074(5)
C9 0.0211(6) 0.0294(6) 0.0278(6) 0.0008(5) 0.0047(5) -0.0030(5)
C10 0.0182(5) 0.0207(5) 0.0238(5) -0.0003(4) 0.0020(4) 0.0007(5)

loop_
_atom_type_symbol
_atom_type_description
_atom_type_scat_dispersion_real
_atom_type_scat_dispersion_imag
_atom_type_scat_source
C C 0.0033 0.0016 'International Tables Vol C Tables 4.2.6.8 and 6.1.1.4'
H H 0.0000 0.0000 'International Tables Vol C Tables 4.2.6.8 and 6.1.1.4'
O O 0.0106 0.0060 'International Tables Vol C Tables 4.2.6.8 and 6.1.1.4'

loop_
_geom_angle_atom_site_label_1
_geom_angle_atom_site_label_2
_geom_angle_atom_site_label_3
_geom_angle
_geom_angle_publ_flag
C4 O1 C1 111.39(8) yes
O1 C1 C7 107.27(10) yes
O1 C1 C2 103.50(9) yes
C7 C1 C2 115.10(9) yes
O1 C1 C5 109.25(9) yes
C7 C1 C5 110.90(10) yes
C2 C1 C5 110.40(9) yes
C1 C2 C3 103.65(9) yes
C2 C3 C8 114.74(10) yes
C2 C3 C4 101.26(9) yes
C8 C3 C4 116.46(10) yes
O1 C4 C10 106.97(9) yes
O1 C4 C9 108.02(9) yes
C10 C4 C9 111.55(10) yes
O1 C4 C3 105.89(9) yes
C10 C4 C3 108.99(9) yes
C9 C4 C3 114.97(9) yes
C6 C5 C1 111.97(9) yes
O2 C6 O3 119.50(10) yes
O2 C6 C5 122.05(10) yes
O3 C6 C5 118.45(10) yes
O4 C10 O5 122.93(10) yes
O4 C10 C4 123.93(10) yes
O5 C10 C4 113.12(9) yes
C6 O3 H3B 115.1(11) yes
C10 O5 H5C 111.4(12) yes
C1 C2 H2A 111.0 no
C3 C2 H2A 111.0 no
C1 C2 H2B 111.0 no
C3 C2 H2B 111.0 no
H2A C2 H2B 109.0 no
C2 C3 H3A 108.0 no
C8 C3 H3A 108.0 no
C4 C3 H3A 108.0 no
C6 C5 H5A 109.2 no
C1 C5 H5A 109.2 no
C6 C5 H5B 109.2 no
C1 C5 H5B 109.2 no
H5A C5 H5B 107.9 no
C1 C7 H7A 109.5 no
C1 C7 H7B 109.5 no
H7A C7 H7B 109.5 no
C1 C7 H7C 109.5 no
H7A C7 H7C 109.5 no
H7B C7 H7C 109.5 no
C3 C8 H8A 109.5 no
C3 C8 H8B 109.5 no
H8A C8 H8B 109.5 no
C3 C8 H8C 109.5 no
H8A C8 H8C 109.5 no
H8B C8 H8C 109.5 no
C4 C9 H9A 109.5 no
C4 C9 H9B 109.5 no
H9A C9 H9B 109.5 no
C4 C9 H9C 109.5 no
H9A C9 H9C 109.5 no
H9B C9 H9C 109.5 no

loop_
_geom_bond_atom_site_label_1
_geom_bond_atom_site_label_2
_geom_bond_distance
_geom_bond_publ_flag
O1 C4 1.4372(13) yes
O1 C1 1.4483(13) yes
O2 C6 1.2222(14) yes
O3 C6 1.3148(14) yes
O4 C10 1.2199(15) yes
O5 C10 1.3140(14) yes
C1 C7 1.5202(16) yes
C1 C2 1.5244(16) yes
C1 C5 1.5494(15) yes
C2 C3 1.5260(17) yes
C3 C8 1.5278(17) yes
C3 C4 1.5588(15) yes
C4 C10 1.5254(15) yes
C4 C9 1.5259(16) yes
C5 C6 1.5113(15) yes
O3 H3B 1.01(2) yes
O5 H5C 0.865(18) yes
C2 H2A 0.9900 no
C2 H2B 0.9900 no
C3 H3A 1.0000 no
C5 H5A 0.9900 no
C5 H5B 0.9900 no
C7 H7A 0.9800 no
C7 H7B 0.9800 no
C7 H7C 0.9800 no
C8 H8A 0.9800 no
C8 H8B 0.9800 no
C8 H8C 0.9800 no
C9 H9A 0.9800 no
C9 H9B 0.9800 no
C9 H9C 0.9800 no

loop_
_geom_hbond_atom_site_label_D
_geom_hbond_atom_site_label_H
_geom_hbond_atom_site_label_A
_geom_hbond_distance_DH
_geom_hbond_distance_HA
_geom_hbond_distance_DA
_geom_hbond_angle_DHA
_geom_hbond_site_symmetry_A
O3 H3B O4 1.01(2) 1.64(2) 2.6422(13) 168.9(18) .
O5 H5C O2 0.865(18) 1.744(18) 2.6032(12) 172.4(18) 2_765

loop_
_geom_torsion_atom_site_label_1
_geom_torsion_atom_site_label_2
_geom_torsion_atom_site_label_3
_geom_torsion_atom_site_label_4
_geom_torsion
_geom_torsion_publ_flag
C4 O1 C1 C7 142.32(9) no
C4 O1 C1 C2 20.22(11) no
C4 O1 C1 C5 -97.40(10) no
O1 C1 C2 C3 -35.48(11) no
C7 C1 C2 C3 -152.20(11) no
C5 C1 C2 C3 81.33(11) no
C1 C2 C3 C8 162.67(10) no
C1 C2 C3 C4 36.38(11) no
C1 O1 C4 C10 119.08(9) no
C1 O1 C4 C9 -120.70(10) no
C1 O1 C4 C3 2.94(11) no
C2 C3 C4 O1 -24.63(11) no
C8 C3 C4 O1 -149.78(9) no
C2 C3 C4 C10 -139.40(9) no
C8 C3 C4 C10 95.45(12) no
C2 C3 C4 C9 94.53(11) no
C8 C3 C4 C9 -30.62(14) no
O1 C1 C5 C6 -56.66(12) no
C7 C1 C5 C6 61.37(12) no
C2 C1 C5 C6 -169.85(9) no
C1 C5 C6 O2 -103.41(12) no
C1 C5 C6 O3 76.16(13) no
O1 C4 C10 O4 -15.37(15) no
C9 C4 C10 O4 -133.30(12) no
C3 C4 C10 O4 98.69(13) no
O1 C4 C10 O5 166.24(9) no
C9 C4 C10 O5 48.31(13) no
C3 C4 C10 O5 -79.70(12) no
